data_2243406
loop_
_publ_author_name
'Khosa, Muhammad Kaleem'
'Wood, Paul T.'
'Humphrey, Simon M.'
'Harrison, William T. A.'

_publ_section_title
;
 Hydrothermal synthesis and crystal structure of
 poly[bis(\m~3~-3,4-diaminobenzoato)manganese], a layered coordination
 polymer
;
_journal_coeditor_code IS5538
_journal_issue 6
_journal_name_full 'Acta Crystallographica Section E'
_journal_page_first 909
_journal_page_last 913
_journal_paper_doi 10.1107/S2056989020006805
_journal_volume 76
_journal_year 2020
_chemical_formula_iupac '[Mn (C7 H7 N2 O2)2]'
_chemical_formula_moiety 'C14 H14 Mn N4 O4'
_chemical_formula_sum 'C14 H14 Mn N4 O4'
_chemical_formula_weight 357.23
_chemical_name_systematic Poly[bis(\m~3~-3,4-diaminobenzoato-\k^3^<i>N</i>^3^,<i>O</i>,<i>O</i>')manganese(II)]
_space_group_crystal_system monoclinic
_space_group_IT_number 14
_space_group_name_Hall '-P 2yn'
_space_group_name_H-M_alt 'P 1 21/n 1'
_atom_sites_solution_hydrogens mixed
_atom_sites_solution_primary direct
_audit_creation_method SHELXL-2018/3
_cell_angle_alpha 90
_cell_angle_beta 104.698(3)
_cell_angle_gamma 90
_cell_formula_units_Z 2
_cell_length_a 11.5171(5)
_cell_length_b 4.4212(2)
_cell_length_c 13.9752(7)
_cell_measurement_reflns_used 5315
_cell_measurement_temperature 180(2)
_cell_measurement_theta_max 26.02
_cell_measurement_theta_min 1.02
_cell_volume 688.32(6)
_computing_cell_refinement
;
HKL Scalepack (Otwinowski & Minor, 1997)
;
_computing_data_collection
;
COLLECT (Nonius, 1998)
;
_computing_data_reduction
;
HKL Denzo and Scalepack (Otwinowski & Minor, 1997),
SORTAV (Blessing, 1995)
;
_computing_molecular_graphics
;
ORTEP-3 for Windows (Farrugia, 2012) and ATOMS (Shape Software,
2007)
;
_computing_publication_material
;
publCIF (Westrip, 2010)
;
_computing_structure_refinement
;
<i>SHELXL2014/7</i> (Sheldrick, 2015)
;
_computing_structure_solution
;
SHELXS97 (Sheldrick, 2008)
;
_diffrn_ambient_temperature 180(2)
_diffrn_measured_fraction_theta_full 0.998
_diffrn_measured_fraction_theta_max 0.997
_diffrn_measurement_device_type 'Nonius KappaCCD'
_diffrn_measurement_method '\w and \f'
_diffrn_radiation_type MoK\a
_diffrn_radiation_wavelength 0.71073
_diffrn_reflns_av_R_equivalents 0.0417
_diffrn_reflns_av_unetI/netI 0.0383
_diffrn_reflns_limit_h_max 13
_diffrn_reflns_limit_h_min -14
_diffrn_reflns_limit_k_max 5
_diffrn_reflns_limit_k_min -5
_diffrn_reflns_limit_l_max 17
_diffrn_reflns_limit_l_min -17
_diffrn_reflns_number 5289
_diffrn_reflns_theta_full 25.242
_diffrn_reflns_theta_max 25.994
_diffrn_reflns_theta_min 2.053
_exptl_absorpt_coefficient_mu 0.987
_exptl_absorpt_correction_T_max 0.983
_exptl_absorpt_correction_T_min 0.869
_exptl_absorpt_correction_type multi-scan
_exptl_absorpt_process_details
;
(<i>SORTAV</i>; Blessing, 1995)
;
_exptl_crystal_colour colourless
_exptl_crystal_density_diffrn 1.724
_exptl_crystal_description slab
_exptl_crystal_F_000 366
_exptl_crystal_size_max 0.230
_exptl_crystal_size_mid 0.100
_exptl_crystal_size_min 0.050
_refine_diff_density_max 0.271
_refine_diff_density_min -0.275
_refine_ls_extinction_coef 0.012(2)
_refine_ls_extinction_expression Fc^*^=kFc[1+0.001xFc^2^\l^3^/sin(2\q)]^-1/4^
_refine_ls_extinction_method
;
SHELXL2018/3 (Sheldrick 2015)
;
_refine_ls_goodness_of_fit_ref 1.048
_refine_ls_hydrogen_treatment mixed
_refine_ls_matrix_type full
_refine_ls_number_parameters 119
_refine_ls_number_reflns 1345
_refine_ls_number_restraints 0
_refine_ls_restrained_S_all 1.048
_refine_ls_R_factor_all 0.0423
_refine_ls_R_factor_gt 0.0310
_refine_ls_shift/su_max 0.000
_refine_ls_shift/su_mean 0.000
_refine_ls_structure_factor_coef Fsqd
_refine_ls_weighting_details 'w=1/[\s^2^(Fo^2^)+(0.0282P)^2^+0.5090P] where P=(Fo^2^+2Fc^2^)/3'
_refine_ls_weighting_scheme calc
_refine_ls_wR_factor_gt 0.0697
_refine_ls_wR_factor_ref 0.0742
_reflns_number_gt 1105
_reflns_number_total 1345
_reflns_threshold_expression 'I > 2\s(I)'
_cod_data_source_file is5538sup1.cif
_cod_data_source_block I
_cod_original_sg_symbol_H-M 'P 21/n'
_cod_database_code 2243406
_shelx_space_group_comment
;
The symmetry employed for this shelxl refinement is uniquely defined
by the following loop, which should always be used as a source of
symmetry information in preference to the above space-group names.
They are only intended as comments.
;
_shelx_estimated_absorpt_t_min 0.805
_shelx_estimated_absorpt_t_max 0.952

loop_
_space_group_symop_operation_xyz
'x, y, z'
'-x+1/2, y+1/2, -z+1/2'
'-x, -y, -z'
'x-1/2, -y-1/2, z-1/2'

loop_
_atom_site_type_symbol
_atom_site_label
_atom_site_fract_x
_atom_site_fract_y
_atom_site_fract_z
_atom_site_U_iso_or_equiv
_atom_site_adp_type
_atom_site_calc_flag
_atom_site_occupancy
_atom_site_disorder_assembly
_atom_site_disorder_group
Mn Mn1 0.000000 0.500000 0.000000 0.01883(17) Uani d 1 . .
C C1 0.32186(18) -0.0488(5) 0.11717(15) 0.0195(5) Uani d 1 . .
C C2 0.36414(18) 0.1055(5) 0.20598(15) 0.0198(5) Uani d 1 . .
H H2 0.312438 0.241153 0.228031 0.024 Uiso calc 1 . .
C C3 0.48037(18) 0.0642(5) 0.26264(15) 0.0192(5) Uani d 1 . .
C C4 0.55799(18) -0.1335(5) 0.23063(16) 0.0204(5) Uani d 1 . .
C C5 0.51634(19) -0.2802(5) 0.13985(17) 0.0254(5) Uani d 1 . .
H H5 0.568982 -0.407707 0.115733 0.030 Uiso calc 1 . .
C C6 0.39925(19) -0.2419(5) 0.08470(16) 0.0242(5) Uani d 1 . .
H H6 0.371484 -0.348284 0.024144 0.029 Uiso calc 1 . .
C C7 0.19402(18) -0.0122(5) 0.06079(14) 0.0181(4) Uani d 1 . .
N N1 0.52161(17) 0.2169(4) 0.35541(13) 0.0205(4) Uani d 1 . .
H H1N 0.482(2) 0.387(6) 0.3585(18) 0.025 Uiso d 1 . .
H H2N 0.596(2) 0.262(6) 0.3646(18) 0.025 Uiso d 1 . .
N N2 0.67763(16) -0.1663(5) 0.28747(15) 0.0229(4) Uani d 1 . .
H H3N 0.716(2) -0.306(6) 0.2669(18) 0.028 Uiso d 1 . .
H H4N 0.681(2) -0.190(6) 0.350(2) 0.028 Uiso d 1 . .
O O1 0.13370(12) 0.1975(3) 0.08586(11) 0.0224(4) Uani d 1 . .
O O2 0.15011(13) -0.1998(3) -0.00841(11) 0.0229(4) Uani d 1 . .

loop_
_atom_site_aniso_label
_atom_site_aniso_U_11
_atom_site_aniso_U_22
_atom_site_aniso_U_33
_atom_site_aniso_U_12
_atom_site_aniso_U_13
_atom_site_aniso_U_23
Mn1 0.0190(3) 0.0173(3) 0.0187(3) 0.00075(19) 0.00188(18) 0.00021(19)
C1 0.0194(10) 0.0188(12) 0.0196(10) -0.0010(8) 0.0034(9) 0.0023(8)
C2 0.0198(10) 0.0176(11) 0.0225(11) 0.0022(8) 0.0064(9) 0.0021(9)
C3 0.0198(10) 0.0200(12) 0.0171(10) -0.0027(8) 0.0033(8) 0.0013(8)
C4 0.0165(10) 0.0203(11) 0.0238(11) -0.0015(9) 0.0041(9) 0.0039(9)
C5 0.0233(11) 0.0276(13) 0.0265(12) 0.0059(10) 0.0088(9) -0.0022(10)
C6 0.0258(11) 0.0256(12) 0.0201(11) 0.0009(10) 0.0036(9) -0.0028(9)
C7 0.0198(10) 0.0176(10) 0.0168(10) -0.0030(9) 0.0044(8) 0.0042(9)
N1 0.0189(9) 0.0182(10) 0.0230(9) -0.0018(8) 0.0027(8) -0.0021(8)
N2 0.0185(9) 0.0273(11) 0.0232(10) 0.0037(8) 0.0058(8) 0.0013(9)
O1 0.0208(8) 0.0215(8) 0.0234(8) 0.0047(6) 0.0026(6) 0.0013(6)
O2 0.0227(8) 0.0232(8) 0.0215(8) -0.0022(6) 0.0031(6) -0.0017(7)

loop_
_atom_type_symbol
_atom_type_description
_atom_type_scat_dispersion_real
_atom_type_scat_dispersion_imag
_atom_type_scat_source
C C 0.0033 0.0016 'International Tables Vol C Tables 4.2.6.8 and 6.1.1.4'
H H 0.0000 0.0000 'International Tables Vol C Tables 4.2.6.8 and 6.1.1.4'
N N 0.0061 0.0033 'International Tables Vol C Tables 4.2.6.8 and 6.1.1.4'
O O 0.0106 0.0060 'International Tables Vol C Tables 4.2.6.8 and 6.1.1.4'
Mn Mn 0.3368 0.7283 'International Tables Vol C Tables 4.2.6.8 and 6.1.1.4'

loop_
_geom_angle_atom_site_label_1
_geom_angle_atom_site_label_2
_geom_angle_atom_site_label_3
_geom_angle_site_symmetry_1
_geom_angle_site_symmetry_3
_geom_angle
_geom_angle_publ_flag
O1 Mn1 O1 . 3_565 180.0 ?
O1 Mn1 O2 . 3 93.20(6) ?
O1 Mn1 O2 3_565 3 86.80(6) ?
O1 Mn1 O2 . 1_565 86.80(6) ?
O1 Mn1 O2 3_565 1_565 93.20(6) ?
O2 Mn1 O2 3 1_565 180.0 ?
O1 Mn1 N1 . 4_565 90.52(6) ?
O1 Mn1 N1 3_565 4_565 89.48(6) ?
O2 Mn1 N1 3 4_565 93.25(6) ?
O2 Mn1 N1 1_565 4_565 86.75(6) ?
O1 Mn1 N1 . 2 89.48(6) ?
O1 Mn1 N1 3_565 2 90.52(6) ?
O2 Mn1 N1 3 2 86.75(6) ?
O2 Mn1 N1 1_565 2 93.25(6) ?
N1 Mn1 N1 4_565 2 180.0 ?
C6 C1 C2 . . 118.93(19) ?
C6 C1 C7 . . 121.50(18) ?
C2 C1 C7 . . 119.54(19) ?
C3 C2 C1 . . 121.0(2) ?
C3 C2 H2 . . 119.5 ?
C1 C2 H2 . . 119.5 ?
C2 C3 C4 . . 120.14(19) ?
C2 C3 N1 . . 120.44(19) ?
C4 C3 N1 . . 119.41(18) ?
C5 C4 C3 . . 118.65(19) ?
C5 C4 N2 . . 121.6(2) ?
C3 C4 N2 . . 119.64(19) ?
C6 C5 C4 . . 120.7(2) ?
C6 C5 H5 . . 119.7 ?
C4 C5 H5 . . 119.7 ?
C5 C6 C1 . . 120.6(2) ?
C5 C6 H6 . . 119.7 ?
C1 C6 H6 . . 119.7 ?
O1 C7 O2 . . 123.23(18) ?
O1 C7 C1 . . 118.20(18) ?
O2 C7 C1 . . 118.53(19) ?
C3 N1 Mn1 . 2_545 120.83(14) ?
C3 N1 H1N . . 112.9(16) ?
Mn1 N1 H1N 2_545 . 98.0(16) ?
C3 N1 H2N . . 109.6(17) ?
Mn1 N1 H2N 2_545 . 107.0(17) ?
H1N N1 H2N . . 107(2) ?
C4 N2 H3N . . 113.5(17) ?
C4 N2 H4N . . 111.1(16) ?
H3N N2 H4N . . 111(2) ?
C7 O1 Mn1 . . 131.83(13) ?
C7 O2 Mn1 . 1_545 121.03(13) ?

loop_
_geom_bond_atom_site_label_1
_geom_bond_atom_site_label_2
_geom_bond_site_symmetry_2
_geom_bond_distance
_geom_bond_publ_flag
Mn1 O1 . 2.1591(14) ?
Mn1 O1 3_565 2.1591(14) ?
Mn1 O2 3 2.2062(15) ?
Mn1 O2 1_565 2.2062(15) ?
Mn1 N1 4_565 2.3065(19) ?
Mn1 N1 2 2.3065(19) ?
C1 C6 . 1.391(3) ?
C1 C2 . 1.392(3) ?
C1 C7 . 1.492(3) ?
C2 C3 . 1.384(3) ?
C2 H2 . 0.9500 ?
C3 C4 . 1.402(3) ?
C3 N1 . 1.432(3) ?
C4 C5 . 1.397(3) ?
C4 N2 . 1.413(3) ?
C5 C6 . 1.383(3) ?
C5 H5 . 0.9500 ?
C6 H6 . 0.9500 ?
C7 O1 . 1.261(3) ?
C7 O2 . 1.277(3) ?
N1 H1N . 0.88(3) ?
N1 H2N . 0.86(3) ?
N2 H3N . 0.85(3) ?
N2 H4N . 0.88(3) ?

loop_
_geom_hbond_atom_site_label_D
_geom_hbond_atom_site_label_H
_geom_hbond_atom_site_label_A
_geom_hbond_site_symmetry_A
_geom_hbond_distance_DH
_geom_hbond_distance_HA
_geom_hbond_distance_DA
_geom_hbond_angle_DHA
_geom_hbond_publ_flag
N1 H1N O1 2 0.88(3) 2.19(3) 3.022(3) 156(2) yes
N2 H3N N2 2_645 0.85(3) 2.26(3) 3.106(3) 178(2) yes
N2 H4N O2 4_656 0.88(3) 2.15(3) 3.008(2) 167(2) yes

loop_
_geom_torsion_atom_site_label_1
_geom_torsion_atom_site_label_2
_geom_torsion_atom_site_label_3
_geom_torsion_atom_site_label_4
_geom_torsion_site_symmetry_1
_geom_torsion_site_symmetry_2
_geom_torsion_site_symmetry_3
_geom_torsion_site_symmetry_4
_geom_torsion
_geom_torsion_publ_flag
C6 C1 C2 C3 . . . . -1.4(3) ?
C7 C1 C2 C3 . . . . 176.57(19) ?
C1 C2 C3 C4 . . . . 0.5(3) ?
C1 C2 C3 N1 . . . . -178.0(2) ?
C2 C3 C4 C5 . . . . 1.6(3) ?
N1 C3 C4 C5 . . . . -179.9(2) ?
C2 C3 C4 N2 . . . . 177.9(2) ?
N1 C3 C4 N2 . . . . -3.5(3) ?
C3 C4 C5 C6 . . . . -2.9(3) ?
N2 C4 C5 C6 . . . . -179.1(2) ?
C4 C5 C6 C1 . . . . 2.0(3) ?
C2 C1 C6 C5 . . . . 0.1(3) ?
C7 C1 C6 C5 . . . . -177.8(2) ?
C6 C1 C7 O1 . . . . -169.7(2) ?
C2 C1 C7 O1 . . . . 12.4(3) ?
C6 C1 C7 O2 . . . . 12.3(3) ?
C2 C1 C7 O2 . . . . -165.55(19) ?
C2 C3 N1 Mn1 . . . 2_545 89.4(2) ?
C4 C3 N1 Mn1 . . . 2_545 -89.1(2) ?
O2 C7 O1 Mn1 . . . . -40.5(3) ?
C1 C7 O1 Mn1 . . . . 141.59(15) ?
O1 C7 O2 Mn1 . . . 1_545 -60.8(2) ?
C1 C7 O2 Mn1 . . . 1_545 117.02(17) ?

_cod_database_fobs_code 2243406
